data_1561114
loop_
_publ_author_name
'Huang, Guo-Zhen'
'Zou, Xin'
'Zhu, Zhi-Biao'
'Deng, Zhao-Peng'
'Huo, Li-Hua'
'Gao, Shan'

_publ_section_title
;
 Syntheses and characterizations of secondary Pb--O bonding supported
 Pb(II)-sulfonate complexes
;
_journal_name_full 'Journal of Solid State Chemistry'
_journal_page_first 214
_journal_page_last 223
_journal_paper_doi 10.1016/j.jssc.2018.03.025
_journal_volume 262
_journal_year 2018
_chemical_formula_moiety 'C7 H8 O8 Pb S, 2(H2 O)'
_chemical_formula_sum 'C7 H12 O10 Pb S'
_chemical_formula_weight 495.42
_space_group_IT_number 2
_space_group_name_Hall '-P 1'
_space_group_name_H-M_alt 'P -1'
_symmetry_cell_setting triclinic
_symmetry_space_group_name_Hall '-P 1'
_symmetry_space_group_name_H-M 'P -1'
_atom_sites_solution_hydrogens geom
_atom_sites_solution_primary direct
_atom_sites_solution_secondary difmap
_cell_angle_alpha 70.509(8)
_cell_angle_beta 75.501(8)
_cell_angle_gamma 77.620(8)
_cell_formula_units_Z 2
_cell_length_a 7.5998(7)
_cell_length_b 9.1035(9)
_cell_length_c 9.9053(9)
_cell_measurement_reflns_used 2933
_cell_measurement_temperature 295(2)
_cell_measurement_theta_max 28.89
_cell_measurement_theta_min 3.31
_cell_volume 618.99(11)
_computing_cell_refinement
;
CrysAlis Pro (Agilent, 2013)
;
_computing_data_collection
;
CrysAlis Pro (Agilent, 2013)
;
_computing_data_reduction
;
CrysAlis Pro (Agilent, 2013)
;
_computing_molecular_graphics '(K. Brandenburg, Diamond 3.1, 2009)'
_computing_publication_material '(K. Brandenburg, Diamond 3.1, 2009)'
_computing_structure_refinement 'SHELXL-97 (Sheldrick, 1997)'
_computing_structure_solution 'SHELXS-97 (Sheldrick, 1990)'
_diffrn_ambient_temperature 295(2)
_diffrn_detector_area_resol_mean 16.1954
_diffrn_measured_fraction_theta_full 0.998
_diffrn_measured_fraction_theta_max 0.998
_diffrn_measurement_device_type 'Xcalibur, Eos'
_diffrn_measurement_method '\w scans'
_diffrn_radiation_monochromator graphite
_diffrn_radiation_source 'Enhance (Mo) X-ray Source'
_diffrn_radiation_type MoK\a
_diffrn_radiation_wavelength 0.71073
_diffrn_reflns_av_R_equivalents 0.0392
_diffrn_reflns_av_sigmaI/netI 0.0585
_diffrn_reflns_limit_h_max 9
_diffrn_reflns_limit_h_min -9
_diffrn_reflns_limit_k_max 11
_diffrn_reflns_limit_k_min -10
_diffrn_reflns_limit_l_max 12
_diffrn_reflns_limit_l_min -12
_diffrn_reflns_number 4186
_diffrn_reflns_theta_full 26.00
_diffrn_reflns_theta_max 26.00
_diffrn_reflns_theta_min 3.32
_exptl_absorpt_coefficient_mu 13.844
_exptl_absorpt_correction_T_max 0.2474
_exptl_absorpt_correction_T_min 0.1591
_exptl_absorpt_correction_type multi-scan
_exptl_absorpt_process_details
; 
CrysAlis Pro (Agilent, 2013)
Empirical absorption correction using spherical harmonics,
 implemented in SCALE3 ABSPACK scaling algorithm. 
;
_exptl_crystal_colour colorless
_exptl_crystal_density_diffrn 2.658
_exptl_crystal_density_method 'not measured'
_exptl_crystal_description prism
_exptl_crystal_F_000 464
_exptl_crystal_size_max 0.21
_exptl_crystal_size_mid 0.19
_exptl_crystal_size_min 0.14
_refine_diff_density_max 1.821
_refine_diff_density_min -1.776
_refine_diff_density_rms 0.210
_refine_ls_extinction_method none
_refine_ls_goodness_of_fit_ref 1.014
_refine_ls_hydrogen_treatment mixed
_refine_ls_matrix_type full
_refine_ls_number_parameters 199
_refine_ls_number_reflns 2422
_refine_ls_number_restraints 13
_refine_ls_restrained_S_all 1.011
_refine_ls_R_factor_all 0.0330
_refine_ls_R_factor_gt 0.0301
_refine_ls_shift/su_max 0.001
_refine_ls_shift/su_mean 0.000
_refine_ls_structure_factor_coef Fsqd
_refine_ls_weighting_details 'calc w=1/[\s^2^(Fo^2^)+(0.0256P)^2^+0.0000P] where P=(Fo^2^+2Fc^2^)/3'
_refine_ls_weighting_scheme calc
_refine_ls_wR_factor_gt 0.0641
_refine_ls_wR_factor_ref 0.0658
_reflns_number_gt 2263
_reflns_number_total 2422
_reflns_threshold_expression >2sigma(I)
_cod_data_source_file JSSC-2018-262-214.cif
_cod_data_source_block complex5
_cod_original_cell_volume 618.99(10)
_cod_database_code 1561114

loop_
_symmetry_equiv_pos_as_xyz
'x, y, z'
'-x, -y, -z'

loop_
_atom_site_label
_atom_site_type_symbol
_atom_site_fract_x
_atom_site_fract_y
_atom_site_fract_z
_atom_site_U_iso_or_equiv
_atom_site_adp_type
_atom_site_occupancy
_atom_site_symmetry_multiplicity
_atom_site_calc_flag
_atom_site_refinement_flags
_atom_site_disorder_assembly
_atom_site_disorder_group
Pb1 Pb 0.26380(3) 0.86596(3) 0.04811(2) 0.01899(10) Uani 1 1 d . . .
S1 S -0.2927(2) 0.7649(2) 0.84094(15) 0.0172(3) Uani 1 1 d . . .
O1 O -0.4609(6) 0.6959(6) 0.8694(4) 0.0271(12) Uani 1 1 d . . .
O1W O 0.4254(7) 0.5844(7) 0.2027(5) 0.0336(12) Uani 1 1 d D . .
H1W1 H 0.532(4) 0.568(8) 0.223(8) 0.050 Uiso 1 1 d D . .
H1W2 H 0.410(9) 0.508(6) 0.178(9) 0.050 Uiso 1 1 d D . .
O2 O -0.1262(6) 0.6518(6) 0.8327(5) 0.0293(12) Uani 1 1 d . . .
O2W O 0.0745(7) 0.6705(6) 0.0490(5) 0.0328(12) Uani 1 1 d D . .
H2W1 H 0.060(10) 0.692(7) -0.038(3) 0.049 Uiso 1 1 d D . .
H2W2 H 0.094(11) 0.5708(17) 0.086(6) 0.049 Uiso 1 1 d D . .
O3W O 0.1971(9) 0.5072(9) 0.4708(7) 0.067(2) Uani 1 1 d D . .
H3W1 H 0.101(7) 0.575(8) 0.471(12) 0.101 Uiso 1 1 d D . .
H3W2 H 0.290(7) 0.552(10) 0.421(11) 0.101 Uiso 1 1 d D . .
O3 O -0.3025(6) 0.8463(6) 0.9477(4) 0.0255(11) Uani 1 1 d . . .
O4W O -0.7308(6) 1.3505(7) 0.7357(5) 0.0331(13) Uani 1 1 d D . .
H4W1 H -0.741(8) 1.402(9) 0.649(3) 0.050 Uiso 1 1 d D . .
H4W2 H -0.837(4) 1.337(10) 0.788(5) 0.050 Uiso 1 1 d D . .
O4 O -0.5049(6) 1.0841(6) 0.7684(5) 0.0253(11) Uani 1 1 d D . .
H4O H -0.559(9) 1.175(4) 0.730(7) 0.038 Uiso 1 1 d D . .
O5 O 0.0847(6) 0.8120(6) 0.2985(5) 0.0293(12) Uani 1 1 d . . .
O6 O -0.0579(6) 1.0117(6) 0.1497(4) 0.0287(12) Uani 1 1 d . . .
C1 C -0.2814(8) 0.9058(8) 0.6665(6) 0.0175(14) Uani 1 1 d . . .
C2 C -0.3961(8) 1.0491(8) 0.6477(6) 0.0180(14) Uani 1 1 d . . .
C3 C -0.3919(8) 1.1553(9) 0.5084(7) 0.0227(15) Uani 1 1 d . . .
H3A H -0.4644 1.2533 0.4954 0.027 Uiso 1 1 calc R . .
C4 C -0.2788(8) 1.1140(9) 0.3887(6) 0.0209(15) Uani 1 1 d . . .
H4A H -0.2785 1.1836 0.2953 0.025 Uiso 1 1 calc R . .
C5 C -0.1665(8) 0.9696(8) 0.4075(6) 0.0175(14) Uani 1 1 d . . .
C6 C -0.1673(8) 0.8659(8) 0.5468(6) 0.0170(14) Uani 1 1 d . . .
H6A H -0.0912 0.7695 0.5600 0.020 Uiso 1 1 calc R . .
C7 C -0.0421(8) 0.9266(9) 0.2787(6) 0.0203(15) Uani 1 1 d . . .

loop_
_atom_site_aniso_label
_atom_site_aniso_U_11
_atom_site_aniso_U_22
_atom_site_aniso_U_33
_atom_site_aniso_U_23
_atom_site_aniso_U_13
_atom_site_aniso_U_12
Pb1 0.01924(14) 0.02110(17) 0.01600(14) -0.00570(11) 0.00064(9) -0.00603(10)
S1 0.0201(7) 0.0177(9) 0.0123(7) -0.0031(6) -0.0014(6) -0.0037(7)
O1 0.025(2) 0.033(3) 0.022(2) -0.004(2) 0.0014(19) -0.016(2)
O1W 0.036(3) 0.031(4) 0.036(3) -0.011(3) -0.007(2) -0.009(2)
O2 0.032(3) 0.024(3) 0.022(2) 0.000(2) -0.002(2) 0.001(2)
O2W 0.038(3) 0.028(3) 0.037(3) -0.001(3) -0.023(2) -0.009(3)
O3W 0.065(4) 0.066(6) 0.046(4) 0.006(4) -0.005(3) 0.001(4)
O3 0.040(3) 0.025(3) 0.016(2) -0.007(2) -0.007(2) -0.010(2)
O4W 0.029(3) 0.037(4) 0.026(2) -0.005(3) -0.003(2) 0.001(2)
O4 0.030(3) 0.024(3) 0.017(2) -0.009(2) 0.0029(19) 0.001(2)
O5 0.027(2) 0.031(3) 0.022(2) -0.008(2) 0.002(2) 0.004(2)
O6 0.030(3) 0.044(4) 0.009(2) -0.005(2) -0.0025(18) -0.003(2)
C1 0.019(3) 0.019(4) 0.014(3) -0.004(3) -0.004(2) -0.003(3)
C2 0.017(3) 0.023(4) 0.017(3) -0.007(3) -0.001(2) -0.008(3)
C3 0.024(3) 0.020(4) 0.024(3) -0.008(3) -0.005(3) 0.000(3)
C4 0.020(3) 0.024(4) 0.013(3) 0.001(3) -0.001(2) -0.004(3)
C5 0.017(3) 0.022(4) 0.017(3) -0.009(3) 0.001(2) -0.009(3)
C6 0.013(3) 0.022(4) 0.016(3) -0.006(3) 0.000(2) -0.004(3)
C7 0.017(3) 0.031(5) 0.015(3) -0.007(3) -0.001(2) -0.010(3)

loop_
_atom_type_symbol
_atom_type_description
_atom_type_scat_dispersion_real
_atom_type_scat_dispersion_imag
_atom_type_scat_source
C C 0.0033 0.0016 'International Tables Vol C Tables 4.2.6.8 and 6.1.1.4'
H H 0.0000 0.0000 'International Tables Vol C Tables 4.2.6.8 and 6.1.1.4'
O O 0.0106 0.0060 'International Tables Vol C Tables 4.2.6.8 and 6.1.1.4'
Pb Pb -3.3944 10.1111 'International Tables Vol C Tables 4.2.6.8 and 6.1.1.4'
S S 0.1246 0.1234 'International Tables Vol C Tables 4.2.6.8 and 6.1.1.4'

loop_
_geom_angle_atom_site_label_1
_geom_angle_atom_site_label_2
_geom_angle_atom_site_label_3
_geom_angle
_geom_angle_site_symmetry_1
_geom_angle_site_symmetry_3
O5 Pb1 O2W 79.23(17) . .
O5 Pb1 O6 112.86(14) . 2_575
O2W Pb1 O6 68.85(17) . 2_575
O5 Pb1 O6 50.77(15) . .
O2W Pb1 O6 83.73(17) . .
O6 Pb1 O6 67.86(14) 2_575 .
O5 Pb1 O3 90.43(15) . 2_576
O2W Pb1 O3 152.28(16) . 2_576
O6 Pb1 O3 92.34(15) 2_575 2_576
O6 Pb1 O3 70.02(15) . 2_576
O5 Pb1 O1W 73.71(15) . .
O2W Pb1 O1W 75.91(16) . .
O6 Pb1 O1W 141.59(16) 2_575 .
O6 Pb1 O1W 123.54(14) . .
O3 Pb1 O1W 125.97(14) 2_576 .
O2 S1 O3 111.4(3) . .
O2 S1 O1 113.4(3) . .
O3 S1 O1 110.8(3) . .
O2 S1 C1 106.6(3) . .
O3 S1 C1 108.3(3) . .
O1 S1 C1 106.2(3) . .
Pb1 O1W H1W1 125(5) . .
Pb1 O1W H1W2 112(5) . .
H1W1 O1W H1W2 109.8(18) . .
Pb1 O2W H2W1 107(5) . .
Pb1 O2W H2W2 126(5) . .
H2W1 O2W H2W2 109.0(18) . .
H3W1 O3W H3W2 109.6(18) . .
S1 O3 Pb1 138.8(3) . 2_576
H4W1 O4W H4W2 109.3(18) . .
C2 O4 H4O 101(5) . .
C7 O5 Pb1 98.8(4) . .
C7 O6 Pb1 148.5(4) . 2_575
C7 O6 Pb1 89.3(4) . .
Pb1 O6 Pb1 112.14(14) 2_575 .
C6 C1 C2 120.3(6) . .
C6 C1 S1 119.0(5) . .
C2 C1 S1 120.5(4) . .
O4 C2 C1 118.4(6) . .
O4 C2 C3 121.9(6) . .
C1 C2 C3 119.7(5) . .
C4 C3 C2 119.7(6) . .
C4 C3 H3A 120.2 . .
C2 C3 H3A 120.2 . .
C5 C4 C3 120.5(6) . .
C5 C4 H4A 119.8 . .
C3 C4 H4A 119.8 . .
C6 C5 C4 119.7(5) . .
C6 C5 C7 119.9(6) . .
C4 C5 C7 120.4(6) . .
C5 C6 C1 120.1(6) . .
C5 C6 H6A 120.0 . .
C1 C6 H6A 120.0 . .
O5 C7 O6 120.2(5) . .
O5 C7 C5 119.7(6) . .
O6 C7 C5 120.0(6) . .

loop_
_geom_bond_atom_site_label_1
_geom_bond_atom_site_label_2
_geom_bond_distance
_geom_bond_site_symmetry_2
Pb1 O5 2.456(4) .
Pb1 O2W 2.514(5) .
Pb1 O6 2.619(4) 2_575
Pb1 O6 2.649(4) .
Pb1 O3 2.713(5) 2_576
Pb1 O1W 2.719(6) .
S1 O2 1.454(5) .
S1 O3 1.460(4) .
S1 O1 1.468(5) .
S1 C1 1.770(6) .
O1W H1W1 0.85(7) .
O1W H1W2 0.85(7) .
O2W H2W1 0.85(7) .
O2W H2W2 0.85(7) .
O3W H3W1 0.85(7) .
O3W H3W2 0.85(7) .
O3 Pb1 2.713(5) 2_576
O4W H4W1 0.85(7) .
O4W H4W2 0.85(7) .
O4 C2 1.365(7) .
O4 H4O 0.85(7) .
O5 C7 1.258(8) .
O6 C7 1.275(7) .
O6 Pb1 2.619(4) 2_575
C1 C6 1.388(8) .
C1 C2 1.388(9) .
C2 C3 1.393(9) .
C3 C4 1.391(8) .
C3 H3A 0.9300 .
C4 C5 1.388(9) .
C4 H4A 0.9300 .
C5 C6 1.387(8) .
C5 C7 1.498(8) .
C6 H6A 0.9300 .

loop_
_geom_hbond_atom_site_label_D
_geom_hbond_atom_site_label_H
_geom_hbond_atom_site_label_A
_geom_hbond_distance_DH
_geom_hbond_distance_HA
_geom_hbond_distance_DA
_geom_hbond_angle_DHA
_geom_hbond_site_symmetry_A
O1W H1W2 O1 0.85(7) 2.00(3) 2.814(7) 160(6) 2_566
O1W H1W1 O4W 0.85(7) 2.00(3) 2.766(7) 149(6) 2_576
O2W H2W2 O2 0.85(7) 1.900(13) 2.752(7) 177(8) 2_566
O2W H2W1 O2 0.85(7) 2.28(5) 2.989(7) 141(7) 1_554
O3W H3W1 O5 0.85(7) 2.26(8) 2.810(9) 123(8) .
O3W H3W1 O3W 0.85(7) 2.42(8) 2.928(14) 120(7) 2_566
O3W H3W2 O1W 0.85(7) 2.10(9) 2.744(8) 132(10) .
O4W H4W1 O3W 0.85(7) 1.826(18) 2.667(8) 170(6) 1_465
O4W H4W2 O2W 0.85(7) 2.10(2) 2.926(7) 164(7) 2_476
O4 H4O O4W 0.85(7) 1.84(3) 2.627(7) 153(7) .

loop_
_geom_torsion_atom_site_label_1
_geom_torsion_atom_site_label_2
_geom_torsion_atom_site_label_3
_geom_torsion_atom_site_label_4
_geom_torsion
_geom_torsion_site_symmetry_1
_geom_torsion_site_symmetry_2
_geom_torsion_site_symmetry_3
_geom_torsion_site_symmetry_4
O2 S1 O3 Pb1 106.3(4) . . . 2_576
O1 S1 O3 Pb1 -126.5(4) . . . 2_576
C1 S1 O3 Pb1 -10.5(5) . . . 2_576
O2W Pb1 O5 C7 -96.2(4) . . . .
O6 Pb1 O5 C7 -34.8(5) 2_575 . . .
O6 Pb1 O5 C7 -5.5(4) . . . .
O3 Pb1 O5 C7 58.0(4) 2_576 . . .
O1W Pb1 O5 C7 -174.5(5) . . . .
O5 Pb1 O6 C7 5.3(4) . . . .
O2W Pb1 O6 C7 86.5(4) . . . .
O6 Pb1 O6 C7 156.2(5) 2_575 . . .
O3 Pb1 O6 C7 -102.5(4) 2_576 . . .
O1W Pb1 O6 C7 18.1(4) . . . .
O5 Pb1 O6 Pb1 -150.9(3) . . . 2_575
O2W Pb1 O6 Pb1 -69.7(2) . . . 2_575
O6 Pb1 O6 Pb1 0.0 2_575 . . 2_575
O3 Pb1 O6 Pb1 101.2(2) 2_576 . . 2_575
O1W Pb1 O6 Pb1 -138.18(18) . . . 2_575
O2 S1 C1 C6 20.9(6) . . . .
O3 S1 C1 C6 140.8(5) . . . .
O1 S1 C1 C6 -100.2(5) . . . .
O2 S1 C1 C2 -164.3(5) . . . .
O3 S1 C1 C2 -44.4(6) . . . .
O1 S1 C1 C2 74.5(6) . . . .
C6 C1 C2 O4 -179.5(5) . . . .
S1 C1 C2 O4 5.9(8) . . . .
C6 C1 C2 C3 -2.1(10) . . . .
S1 C1 C2 C3 -176.7(5) . . . .
O4 C2 C3 C4 -179.9(6) . . . .
C1 C2 C3 C4 2.8(10) . . . .
C2 C3 C4 C5 -1.8(10) . . . .
C3 C4 C5 C6 0.1(10) . . . .
C3 C4 C5 C7 -178.8(6) . . . .
C4 C5 C6 C1 0.7(9) . . . .
C7 C5 C6 C1 179.6(5) . . . .
C2 C1 C6 C5 0.3(9) . . . .
S1 C1 C6 C5 175.1(5) . . . .
Pb1 O5 C7 O6 10.2(7) . . . .
Pb1 O5 C7 C5 -165.5(5) . . . .
Pb1 O6 C7 O5 125.1(7) 2_575 . . .
Pb1 O6 C7 O5 -9.4(7) . . . .
Pb1 O6 C7 C5 -59.2(11) 2_575 . . .
Pb1 O6 C7 C5 166.4(5) . . . .
C6 C5 C7 O5 -13.4(9) . . . .
C4 C5 C7 O5 165.5(6) . . . .
C6 C5 C7 O6 170.9(6) . . . .
C4 C5 C7 O6 -10.2(9) . . . .
